data_4305607
loop_
_publ_author_name
'Rosalice M. Silva'
'Chengeto Gwengo'
'Sergey V. Lindeman'
'Mark D. Smith'
'Gary J. Long'
'Fernande Grandjean'
'James R. Gardinier'

_publ_section_title
;
A Second-Generation Janus Scorpionate Ligand: Controlling Coordination
Modes in Iron(II) Complexes by Steric Modulation
;
_journal_name_full 'Inorganic Chemistry'
_journal_page_first 7233
_journal_page_last 7242
_journal_paper_doi 10.1021/ic8005794
_journal_volume 47
_journal_year 2008
_chemical_formula_sum 'C42 H76 B2 Fe N20 O8 S12'
_chemical_formula_weight 1451.42
_chemical_name_systematic
; 
 ? 
;
_space_group_IT_number 2
_symmetry_cell_setting triclinic
_symmetry_space_group_name_Hall '-P 1'
_symmetry_space_group_name_H-M 'P -1'
_atom_sites_solution_hydrogens difmap
_atom_sites_solution_primary direct
_atom_sites_solution_secondary difmap
_audit_creation_method SHELXL-97
_cell_angle_alpha 67.851(5)
_cell_angle_beta 72.618(4)
_cell_angle_gamma 87.808(6)
_cell_formula_units_Z 1
_cell_length_a 11.3576(10)
_cell_length_b 12.2918(11)
_cell_length_c 13.7064(12)
_cell_measurement_reflns_used 5842
_cell_measurement_temperature 100(2)
_cell_measurement_theta_max 60
_cell_measurement_theta_min 4
_cell_volume 1685.4(3)
_computing_cell_refinement 'SAINT v7.23A (Bruker, 2005)'
_computing_data_collection 'APEX2 v2.0-2 (Bruker, 2005)'
_computing_data_reduction 'SADABS-2004/1 (Bruker, 2005)'
_computing_molecular_graphics 'XP v5.1 (Bruker, 1998)'
_computing_publication_material 'XCIF v6.12 (Bruker, 2001)'
_computing_structure_refinement 'SHELXL-97 v.97-2 (Sheldrick, 1993-1997)'
_computing_structure_solution 'XS/SHELXTL v6.12 (Bruker, 2001)'
_diffrn_ambient_temperature 100(2)
_diffrn_measured_fraction_theta_full 0.951
_diffrn_measured_fraction_theta_max 0.951
_diffrn_measurement_device_type 'Bruker APEX2 CCD detector'
_diffrn_measurement_method '\w scans'
_diffrn_radiation_monochromator graphite
_diffrn_radiation_source 'fine-focus sealed tube'
_diffrn_radiation_type CuK\a
_diffrn_radiation_wavelength 1.54178
_diffrn_reflns_av_R_equivalents 0.0279
_diffrn_reflns_av_sigmaI/netI 0.0290
_diffrn_reflns_limit_h_max 12
_diffrn_reflns_limit_h_min -12
_diffrn_reflns_limit_k_max 13
_diffrn_reflns_limit_k_min -12
_diffrn_reflns_limit_l_max 15
_diffrn_reflns_limit_l_min 0
_diffrn_reflns_number 14101
_diffrn_reflns_theta_full 67.44
_diffrn_reflns_theta_max 61.44
_diffrn_reflns_theta_min 3.66
_exptl_absorpt_coefficient_mu 5.782
_exptl_absorpt_correction_T_max 0.7609
_exptl_absorpt_correction_T_min 0.3628
_exptl_absorpt_correction_type multi-scan
_exptl_absorpt_process_details
;
 SADABS. Program for empirical absorption correction of
 area-detector data. University of Goetingen. Germany. 
 Sheldrick, G. M. 1996
;
_exptl_crystal_colour yellow
_exptl_crystal_density_diffrn 1.430
_exptl_crystal_density_method 'not measured'
_exptl_crystal_description prism
_exptl_crystal_F_000 760
_exptl_crystal_size_max 0.22
_exptl_crystal_size_mid 0.16
_exptl_crystal_size_min 0.05
_refine_diff_density_max 0.281
_refine_diff_density_min -0.208
_refine_diff_density_rms 0.050
_refine_ls_extinction_method none
_refine_ls_goodness_of_fit_ref 1.044
_refine_ls_hydrogen_treatment refall
_refine_ls_matrix_type full
_refine_ls_number_parameters 537
_refine_ls_number_reflns 4952
_refine_ls_number_restraints 0
_refine_ls_restrained_S_all 1.044
_refine_ls_R_factor_all 0.0346
_refine_ls_R_factor_gt 0.0292
_refine_ls_shift/su_max 0.009
_refine_ls_shift/su_mean 0.001
_refine_ls_structure_factor_coef Fsqd
_refine_ls_weighting_details 'calc w=1/[\s^2^(Fo^2^)+(0.0436P)^2^+0.3040P] where P=(Fo^2^+2Fc^2^)/3'
_refine_ls_weighting_scheme calc
_refine_ls_wR_factor_gt 0.0717
_refine_ls_wR_factor_ref 0.0738
_reflns_number_gt 4327
_reflns_number_total 4952
_reflns_threshold_expression >2sigma(I)
_cod_data_source_file ic8005794-file003_9.cif
_cod_data_source_block 10-2DMF
_cod_database_code 4305607

loop_
_symmetry_equiv_pos_as_xyz
'x, y, z'
'-x, -y, -z'

loop_
_atom_site_label
_atom_site_type_symbol
_atom_site_fract_x
_atom_site_fract_y
_atom_site_fract_z
_atom_site_U_iso_or_equiv
_atom_site_adp_type
_atom_site_occupancy
_atom_site_symmetry_multiplicity
_atom_site_calc_flag
_atom_site_refinement_flags
_atom_site_disorder_assembly
_atom_site_disorder_group
Fe1 Fe 0.5000 0.0000 0.5000 0.01380(13) Uani 1 2 d S . .
O1 O 0.66085(14) -0.01406(14) 0.37733(13) 0.0220(4) Uani 1 1 d . . .
O2 O 0.40532(14) 0.07558(13) 0.38360(12) 0.0198(4) Uani 1 1 d . . .
O3 O 0.58395(14) 0.16793(13) 0.46430(13) 0.0200(4) Uani 1 1 d . . .
N1 N 0.85089(17) 0.08643(16) 0.30971(15) 0.0172(4) Uani 1 1 d . . .
N2 N 0.36254(17) 0.23624(16) 0.25195(15) 0.0164(4) Uani 1 1 d . . .
N3 N 0.64887(18) 0.28982(17) 0.53112(15) 0.0200(4) Uani 1 1 d . . .
C1 C 0.7410(2) 0.0633(2) 0.3034(2) 0.0185(5) Uani 1 1 d . . .
C2 C 0.8885(3) 0.0201(3) 0.4071(2) 0.0283(6) Uani 1 1 d . . .
C3 C 0.9433(2) 0.1732(2) 0.2168(2) 0.0226(6) Uani 1 1 d . . .
C4 C 0.4349(2) 0.1760(2) 0.30947(19) 0.0175(5) Uani 1 1 d . . .
C5 C 0.2390(2) 0.1871(2) 0.2710(2) 0.0220(6) Uani 1 1 d . . .
C6 C 0.4019(2) 0.3552(2) 0.1684(2) 0.0232(6) Uani 1 1 d . . .
C7 C 0.5628(2) 0.2279(2) 0.52279(19) 0.0178(5) Uani 1 1 d . . .
C8 C 0.7792(3) 0.2892(3) 0.4746(2) 0.0320(7) Uani 1 1 d . . .
C9 C 0.6192(3) 0.3573(3) 0.6020(3) 0.0360(7) Uani 1 1 d . . .
H1 H 0.728(2) 0.115(2) 0.233(2) 0.028(7) Uiso 1 1 d . . .
H2A H 0.952(3) -0.033(3) 0.389(2) 0.045(9) Uiso 1 1 d . . .
H2B H 0.822(3) -0.021(2) 0.464(2) 0.032(8) Uiso 1 1 d . . .
H2C H 0.923(3) 0.076(2) 0.432(2) 0.039(8) Uiso 1 1 d . . .
H3A H 1.019(2) 0.135(2) 0.1952(19) 0.022(7) Uiso 1 1 d . . .
H3B H 0.912(2) 0.207(2) 0.153(2) 0.030(7) Uiso 1 1 d . . .
H3C H 0.965(2) 0.230(2) 0.239(2) 0.031(8) Uiso 1 1 d . . .
H4 H 0.518(2) 0.2176(19) 0.2889(18) 0.014(6) Uiso 1 1 d . . .
H5A H 0.226(3) 0.192(3) 0.200(3) 0.047(9) Uiso 1 1 d . . .
H5B H 0.225(3) 0.107(3) 0.323(2) 0.046(9) Uiso 1 1 d . . .
H5C H 0.179(2) 0.230(2) 0.299(2) 0.026(7) Uiso 1 1 d . . .
H6A H 0.491(3) 0.377(2) 0.157(2) 0.037(8) Uiso 1 1 d . . .
H6B H 0.349(2) 0.409(2) 0.192(2) 0.025(7) Uiso 1 1 d . . .
H6C H 0.398(2) 0.361(2) 0.094(2) 0.028(7) Uiso 1 1 d . . .
H7 H 0.480(2) 0.2366(18) 0.5645(18) 0.009(6) Uiso 1 1 d . . .
H8A H 0.787(2) 0.252(2) 0.418(2) 0.040(8) Uiso 1 1 d . . .
H8B H 0.815(3) 0.378(3) 0.430(3) 0.059(10) Uiso 1 1 d . . .
H8C H 0.821(3) 0.253(3) 0.523(3) 0.073(12) Uiso 1 1 d . . .
H9A H 0.666(3) 0.329(3) 0.656(3) 0.056(10) Uiso 1 1 d . . .
H9B H 0.535(3) 0.350(2) 0.634(2) 0.037(8) Uiso 1 1 d . . .
H9C H 0.648(3) 0.445(3) 0.555(2) 0.042(8) Uiso 1 1 d . . .
S1 S 0.05881(5) 0.45839(5) 0.25423(5) 0.02056(15) Uani 1 1 d . . .
S2 S 0.13704(5) 0.43562(5) 0.03340(5) 0.01988(15) Uani 1 1 d . . .
S3 S 0.18224(5) 0.89882(5) 0.21993(5) 0.02252(15) Uani 1 1 d . . .
S4 S -0.05455(5) 0.91425(5) 0.15957(5) 0.02035(15) Uani 1 1 d . . .
S5 S 0.49784(5) 0.64681(5) 0.12455(5) 0.02059(15) Uani 1 1 d . . .
S6 S 0.56029(5) 0.88607(5) -0.05719(5) 0.01743(14) Uani 1 1 d . . .
N1A N 0.20169(16) 0.61601(15) 0.05651(14) 0.0140(4) Uani 1 1 d . . .
N2A N 0.25029(17) 0.64089(16) -0.05655(15) 0.0167(4) Uani 1 1 d . . .
N3A N 0.11009(16) 0.78466(15) 0.10896(15) 0.0145(4) Uani 1 1 d . . .
N4A N 0.01806(16) 0.76843(16) 0.06649(15) 0.0155(4) Uani 1 1 d . . .
N5A N 0.34212(16) 0.78899(16) 0.02552(14) 0.0148(4) Uani 1 1 d . . .
N6A N 0.33550(17) 0.89436(16) -0.05869(14) 0.0161(4) Uani 1 1 d . . .
C1A C 0.1353(2) 0.51203(19) 0.11840(18) 0.0158(5) Uani 1 1 d . . .
C2A C 0.2244(2) 0.5545(2) -0.08040(18) 0.0167(5) Uani 1 1 d . . .
C3A C 0.2598(3) 0.5567(2) -0.1950(2) 0.0231(6) Uani 1 1 d . . .
C4A C 0.0895(2) 0.85964(19) 0.16168(18) 0.0177(5) Uani 1 1 d . . .
C5A C -0.0742(2) 0.82967(19) 0.08726(18) 0.0166(5) Uani 1 1 d . . .
C6A C -0.1874(2) 0.8272(2) 0.0553(2) 0.0208(5) Uani 1 1 d . . .
C7A C 0.4553(2) 0.7667(2) 0.03764(18) 0.0155(5) Uani 1 1 d . . .
C8A C 0.4424(2) 0.9538(2) -0.10878(18) 0.0162(5) Uani 1 1 d . . .
C9A C 0.4652(3) 1.0698(2) -0.2028(2) 0.0203(6) Uani 1 1 d . . .
B1 B 0.2227(2) 0.7087(2) 0.1033(2) 0.0160(6) Uani 1 1 d . . .
H3AA H 0.309(2) 0.631(2) -0.251(2) 0.032(7) Uiso 1 1 d . . .
H3AB H 0.187(2) 0.553(2) -0.215(2) 0.026(7) Uiso 1 1 d . . .
H3AC H 0.309(2) 0.493(2) -0.2000(19) 0.021(6) Uiso 1 1 d . . .
H6AA H -0.261(2) 0.781(2) 0.121(2) 0.026(7) Uiso 1 1 d . . .
H6AB H -0.209(2) 0.905(2) 0.025(2) 0.032(7) Uiso 1 1 d . . .
H6AC H -0.174(2) 0.792(2) 0.002(2) 0.025(7) Uiso 1 1 d . . .
H9AA H 0.489(3) 1.134(3) -0.181(2) 0.049(9) Uiso 1 1 d . . .
H9AB H 0.529(3) 1.070(2) -0.263(2) 0.040(8) Uiso 1 1 d . . .
H9AC H 0.398(2) 1.090(2) -0.227(2) 0.025(7) Uiso 1 1 d . . .
H1B H 0.2306(19) 0.6629(18) 0.1879(18) 0.010(5) Uiso 1 1 d . . .
O1S O 0.68822(18) 0.65073(18) 0.34888(15) 0.0399(5) Uani 1 1 d . . .
N1S N 0.82589(18) 0.64918(18) 0.44084(16) 0.0235(5) Uani 1 1 d . . .
C1S C 0.7926(3) 0.6413(2) 0.3575(2) 0.0256(6) Uani 1 1 d . . .
C2S C 0.7368(3) 0.6760(3) 0.5278(2) 0.0309(6) Uani 1 1 d . . .
C3S C 0.9545(3) 0.6528(3) 0.4376(2) 0.0302(6) Uani 1 1 d . . .
H1S H 0.863(2) 0.624(2) 0.302(2) 0.027(7) Uiso 1 1 d . . .
H2SA H 0.734(3) 0.757(3) 0.509(2) 0.049(9) Uiso 1 1 d . . .
H2SB H 0.764(3) 0.640(3) 0.595(3) 0.050(9) Uiso 1 1 d . . .
H2SC H 0.656(2) 0.642(2) 0.540(2) 0.024(7) Uiso 1 1 d . . .
H3SA H 0.962(2) 0.592(2) 0.511(2) 0.035(7) Uiso 1 1 d . . .
H3SB H 1.006(3) 0.628(2) 0.380(2) 0.041(8) Uiso 1 1 d . . .
H3SC H 0.981(3) 0.730(3) 0.430(2) 0.039(8) Uiso 1 1 d . . .

loop_
_atom_site_aniso_label
_atom_site_aniso_U_11
_atom_site_aniso_U_22
_atom_site_aniso_U_33
_atom_site_aniso_U_23
_atom_site_aniso_U_13
_atom_site_aniso_U_12
Fe1 0.0115(3) 0.0140(3) 0.0157(3) -0.0048(2) -0.0051(2) 0.0007(2)
O1 0.0155(8) 0.0240(9) 0.0237(9) -0.0120(8) 0.0020(7) -0.0032(7)
O2 0.0202(9) 0.0188(9) 0.0202(9) -0.0051(7) -0.0089(7) 0.0017(7)
O3 0.0214(9) 0.0165(8) 0.0225(9) -0.0079(7) -0.0060(7) -0.0018(7)
N1 0.0154(10) 0.0183(10) 0.0154(10) -0.0052(8) -0.0026(8) -0.0020(8)
N2 0.0160(10) 0.0171(10) 0.0176(10) -0.0073(8) -0.0070(8) 0.0043(8)
N3 0.0210(11) 0.0203(11) 0.0162(10) -0.0065(8) -0.0021(9) -0.0063(9)
C1 0.0168(13) 0.0216(13) 0.0221(14) -0.0137(11) -0.0066(11) 0.0064(11)
C2 0.0244(15) 0.0335(16) 0.0233(15) -0.0034(13) -0.0115(13) 0.0007(14)
C3 0.0212(14) 0.0220(14) 0.0227(14) -0.0086(12) -0.0035(12) -0.0031(12)
C4 0.0167(13) 0.0212(13) 0.0165(12) -0.0101(11) -0.0042(10) 0.0031(11)
C5 0.0152(13) 0.0266(15) 0.0278(15) -0.0128(13) -0.0087(12) 0.0030(12)
C6 0.0207(14) 0.0210(14) 0.0235(14) -0.0031(11) -0.0078(12) 0.0010(12)
C7 0.0185(13) 0.0149(12) 0.0164(12) -0.0030(10) -0.0042(11) 0.0006(10)
C8 0.0214(15) 0.0466(19) 0.0275(16) -0.0149(14) -0.0051(13) -0.0052(14)
C9 0.042(2) 0.0348(18) 0.0344(17) -0.0224(14) -0.0026(15) -0.0106(15)
S1 0.0184(3) 0.0178(3) 0.0200(3) -0.0054(2) -0.0004(2) -0.0004(2)
S2 0.0211(3) 0.0160(3) 0.0230(3) -0.0081(2) -0.0065(3) 0.0003(2)
S3 0.0225(3) 0.0242(3) 0.0240(3) -0.0120(3) -0.0072(3) -0.0037(3)
S4 0.0182(3) 0.0189(3) 0.0260(3) -0.0127(3) -0.0045(3) 0.0024(3)
S5 0.0195(3) 0.0183(3) 0.0239(3) -0.0062(2) -0.0096(3) 0.0049(2)
S6 0.0139(3) 0.0176(3) 0.0200(3) -0.0074(2) -0.0037(2) -0.0005(2)
N1A 0.0111(9) 0.0143(10) 0.0153(10) -0.0043(8) -0.0041(8) 0.0015(8)
N2A 0.0147(10) 0.0199(11) 0.0160(10) -0.0074(8) -0.0050(8) 0.0035(8)
N3A 0.0131(10) 0.0143(10) 0.0157(10) -0.0058(8) -0.0033(8) -0.0015(8)
N4A 0.0131(10) 0.0163(10) 0.0179(10) -0.0062(8) -0.0062(8) 0.0003(8)
N5A 0.0145(10) 0.0150(10) 0.0151(10) -0.0050(8) -0.0057(8) 0.0011(8)
N6A 0.0205(11) 0.0131(10) 0.0152(10) -0.0042(8) -0.0077(9) 0.0004(9)
C1A 0.0117(11) 0.0143(12) 0.0222(13) -0.0064(10) -0.0077(10) 0.0055(10)
C2A 0.0124(12) 0.0180(12) 0.0206(13) -0.0068(10) -0.0079(10) 0.0058(10)
C3A 0.0248(15) 0.0256(15) 0.0240(14) -0.0120(12) -0.0120(12) 0.0079(13)
C4A 0.0187(13) 0.0147(12) 0.0163(12) -0.0049(10) -0.0016(10) -0.0016(10)
C5A 0.0174(12) 0.0145(12) 0.0149(12) -0.0047(9) -0.0020(10) -0.0003(10)
C6A 0.0183(13) 0.0194(14) 0.0276(15) -0.0111(12) -0.0088(12) 0.0037(11)
C7A 0.0154(12) 0.0192(13) 0.0166(12) -0.0129(10) -0.0038(10) 0.0016(10)
C8A 0.0194(13) 0.0180(12) 0.0143(12) -0.0098(10) -0.0046(10) 0.0020(10)
C9A 0.0222(14) 0.0203(14) 0.0158(13) -0.0045(11) -0.0052(12) -0.0018(12)
B1 0.0144(14) 0.0171(14) 0.0153(14) -0.0046(11) -0.0049(11) 0.0011(11)
O1S 0.0326(11) 0.0571(13) 0.0362(11) -0.0216(10) -0.0144(9) 0.0063(10)
N1S 0.0235(11) 0.0260(12) 0.0205(11) -0.0105(9) -0.0038(9) 0.0019(9)
C1S 0.0295(16) 0.0242(14) 0.0205(14) -0.0084(11) -0.0047(12) 0.0043(12)
C2S 0.0328(17) 0.0323(17) 0.0294(16) -0.0163(13) -0.0065(13) 0.0040(14)
C3S 0.0290(16) 0.0324(17) 0.0281(16) -0.0109(13) -0.0076(13) -0.0007(13)

loop_
_atom_type_symbol
_atom_type_description
_atom_type_scat_dispersion_real
_atom_type_scat_dispersion_imag
_atom_type_scat_source
C C 0.0181 0.0091 'International Tables Vol C Tables 4.2.6.8 and 6.1.1.4'
H H 0.0000 0.0000 'International Tables Vol C Tables 4.2.6.8 and 6.1.1.4'
B B 0.0090 0.0039 'International Tables Vol C Tables 4.2.6.8 and 6.1.1.4'
N N 0.0311 0.0180 'International Tables Vol C Tables 4.2.6.8 and 6.1.1.4'
O O 0.0492 0.0322 'International Tables Vol C Tables 4.2.6.8 and 6.1.1.4'
S S 0.3331 0.5567 'International Tables Vol C Tables 4.2.6.8 and 6.1.1.4'
Fe Fe -1.1336 3.1974 'International Tables Vol C Tables 4.2.6.8 and 6.1.1.4'

loop_
_geom_angle_atom_site_label_1
_geom_angle_atom_site_label_2
_geom_angle_atom_site_label_3
_geom_angle
_geom_angle_site_symmetry_1
_geom_angle_site_symmetry_3
_geom_angle_publ_flag
O2 Fe1 O2 179.998(1) 2_656 . ?
O2 Fe1 O3 91.14(6) 2_656 2_656 ?
O2 Fe1 O3 88.87(6) . 2_656 ?
O2 Fe1 O3 88.87(6) 2_656 . ?
O2 Fe1 O3 91.13(6) . . ?
O3 Fe1 O3 180.0 2_656 . ?
O2 Fe1 O1 92.38(6) 2_656 2_656 ?
O2 Fe1 O1 87.62(6) . 2_656 ?
O3 Fe1 O1 85.92(6) 2_656 2_656 ?
O3 Fe1 O1 94.08(6) . 2_656 ?
O2 Fe1 O1 87.62(6) 2_656 . ?
O2 Fe1 O1 92.38(6) . . ?
O3 Fe1 O1 94.09(6) 2_656 . ?
O3 Fe1 O1 85.91(6) . . ?
O1 Fe1 O1 180.0 2_656 . ?
C1 O1 Fe1 130.23(15) . . ?
C4 O2 Fe1 123.35(15) . . ?
C7 O3 Fe1 128.66(15) . . ?
C1 N1 C2 121.5(2) . . ?
C1 N1 C3 121.8(2) . . ?
C2 N1 C3 116.6(2) . . ?
C4 N2 C6 121.5(2) . . ?
C4 N2 C5 121.2(2) . . ?
C6 N2 C5 117.3(2) . . ?
C7 N3 C8 121.4(2) . . ?
C7 N3 C9 122.0(2) . . ?
C8 N3 C9 116.5(2) . . ?
O1 C1 N1 124.9(2) . . ?
O1 C1 H1 122.7(14) . . ?
N1 C1 H1 112.5(14) . . ?
N1 C2 H2A 109.5(17) . . ?
N1 C2 H2B 109.5(17) . . ?
H2A C2 H2B 111(2) . . ?
N1 C2 H2C 110.2(16) . . ?
H2A C2 H2C 110(2) . . ?
H2B C2 H2C 107(2) . . ?
N1 C3 H3A 109.7(14) . . ?
N1 C3 H3B 110.5(15) . . ?
H3A C3 H3B 108(2) . . ?
N1 C3 H3C 109.3(16) . . ?
H3A C3 H3C 107(2) . . ?
H3B C3 H3C 112(2) . . ?
O2 C4 N2 124.4(2) . . ?
O2 C4 H4 121.2(13) . . ?
N2 C4 H4 114.5(13) . . ?
N2 C5 H5A 111.5(16) . . ?
N2 C5 H5B 110.3(18) . . ?
H5A C5 H5B 111(2) . . ?
N2 C5 H5C 110.9(15) . . ?
H5A C5 H5C 105(2) . . ?
H5B C5 H5C 109(2) . . ?
N2 C6 H6A 110.5(15) . . ?
N2 C6 H6B 109.0(15) . . ?
H6A C6 H6B 110(2) . . ?
N2 C6 H6C 111.4(14) . . ?
H6A C6 H6C 106(2) . . ?
H6B C6 H6C 110(2) . . ?
O3 C7 N3 124.2(2) . . ?
O3 C7 H7 122.9(13) . . ?
N3 C7 H7 112.8(12) . . ?
N3 C8 H8A 109.1(16) . . ?
N3 C8 H8B 107.2(17) . . ?
H8A C8 H8B 107(2) . . ?
N3 C8 H8C 111(2) . . ?
H8A C8 H8C 113(3) . . ?
H8B C8 H8C 109(3) . . ?
N3 C9 H9A 108.5(19) . . ?
N3 C9 H9B 108.3(18) . . ?
H9A C9 H9B 114(3) . . ?
N3 C9 H9C 109.4(16) . . ?
H9A C9 H9C 108(2) . . ?
H9B C9 H9C 109(2) . . ?
C2A S2 C1A 89.73(11) . . ?
C5A S4 C4A 90.04(11) . . ?
C8A S6 C7A 89.53(11) . . ?
C1A N1A N2A 116.17(18) . . ?
C1A N1A B1 123.90(18) . . ?
N2A N1A B1 119.90(17) . . ?
C2A N2A N1A 111.48(18) . . ?
C4A N3A N4A 116.52(18) . . ?
C4A N3A B1 123.74(19) . . ?
N4A N3A B1 119.48(17) . . ?
C5A N4A N3A 111.66(18) . . ?
C7A N5A N6A 116.11(18) . . ?
C7A N5A B1 123.72(18) . . ?
N6A N5A B1 120.06(17) . . ?
C8A N6A N5A 111.17(18) . . ?
N1A C1A S1 128.28(17) . . ?
N1A C1A S2 108.73(16) . . ?
S1 C1A S2 122.98(13) . . ?
N2A C2A C3A 124.0(2) . . ?
N2A C2A S2 113.84(17) . . ?
C3A C2A S2 122.13(19) . . ?
C2A C3A H3AA 111.9(15) . . ?
C2A C3A H3AB 109.3(15) . . ?
H3AA C3A H3AB 106(2) . . ?
C2A C3A H3AC 110.2(14) . . ?
H3AA C3A H3AC 107(2) . . ?
H3AB C3A H3AC 111(2) . . ?
N3A C4A S3 127.95(18) . . ?
N3A C4A S4 108.29(16) . . ?
S3 C4A S4 123.76(13) . . ?
N4A C5A C6A 123.8(2) . . ?
N4A C5A S4 113.48(17) . . ?
C6A C5A S4 122.74(18) . . ?
C5A C6A H6AA 111.9(14) . . ?
C5A C6A H6AB 108.7(16) . . ?
H6AA C6A H6AB 107(2) . . ?
C5A C6A H6AC 110.3(15) . . ?
H6AA C6A H6AC 108(2) . . ?
H6AB C6A H6AC 110(2) . . ?
N5A C7A S5 128.78(17) . . ?
N5A C7A S6 108.87(16) . . ?
S5 C7A S6 122.34(13) . . ?
N6A C8A C9A 123.9(2) . . ?
N6A C8A S6 114.27(17) . . ?
C9A C8A S6 121.85(18) . . ?
C8A C9A H9AA 110.8(17) . . ?
C8A C9A H9AB 111.5(17) . . ?
H9AA C9A H9AB 107(2) . . ?
C8A C9A H9AC 112.0(16) . . ?
H9AA C9A H9AC 109(2) . . ?
H9AB C9A H9AC 106(2) . . ?
N5A B1 N3A 109.49(18) . . ?
N5A B1 N1A 109.29(18) . . ?
N3A B1 N1A 108.77(18) . . ?
N5A B1 H1B 110.3(11) . . ?
N3A B1 H1B 109.2(11) . . ?
N1A B1 H1B 109.8(11) . . ?
C1S N1S C3S 121.7(2) . . ?
C1S N1S C2S 120.4(2) . . ?
C3S N1S C2S 117.0(2) . . ?
O1S C1S N1S 125.2(2) . . ?
O1S C1S H1S 121.8(14) . . ?
N1S C1S H1S 112.9(14) . . ?
N1S C2S H2SA 111.3(19) . . ?
N1S C2S H2SB 106.4(18) . . ?
H2SA C2S H2SB 110(3) . . ?
N1S C2S H2SC 109.0(15) . . ?
H2SA C2S H2SC 109(3) . . ?
H2SB C2S H2SC 111(2) . . ?
N1S C3S H3SA 108.4(15) . . ?
N1S C3S H3SB 110.7(17) . . ?
H3SA C3S H3SB 106(2) . . ?
N1S C3S H3SC 109.9(17) . . ?
H3SA C3S H3SC 109(2) . . ?
H3SB C3S H3SC 113(2) . . ?

loop_
_geom_bond_atom_site_label_1
_geom_bond_atom_site_label_2
_geom_bond_distance
_geom_bond_site_symmetry_2
_geom_bond_publ_flag
Fe1 O2 2.0965(15) 2_656 ?
Fe1 O2 2.0966(15) . ?
Fe1 O3 2.1259(15) 2_656 ?
Fe1 O3 2.1259(15) . ?
Fe1 O1 2.1340(15) 2_656 ?
Fe1 O1 2.1340(15) . ?
O1 C1 1.244(3) . ?
O2 C4 1.245(3) . ?
O3 C7 1.249(3) . ?
N1 C1 1.326(3) . ?
N1 C2 1.457(3) . ?
N1 C3 1.457(3) . ?
N2 C4 1.321(3) . ?
N2 C6 1.460(3) . ?
N2 C5 1.459(3) . ?
N3 C7 1.318(3) . ?
N3 C8 1.453(3) . ?
N3 C9 1.462(3) . ?
C1 H1 0.99(3) . ?
C2 H2A 0.99(3) . ?
C2 H2B 0.90(3) . ?
C2 H2C 1.01(3) . ?
C3 H3A 0.98(3) . ?
C3 H3B 0.99(3) . ?
C3 H3C 0.93(3) . ?
C4 H4 1.00(2) . ?
C5 H5A 1.01(3) . ?
C5 H5B 0.96(3) . ?
C5 H5C 0.93(3) . ?
C6 H6A 1.01(3) . ?
C6 H6B 0.95(3) . ?
C6 H6C 1.01(3) . ?
C7 H7 0.97(2) . ?
C8 H8A 1.02(3) . ?
C8 H8B 1.05(3) . ?
C8 H8C 0.90(4) . ?
C9 H9A 0.99(3) . ?
C9 H9B 0.91(3) . ?
C9 H9C 1.03(3) . ?
S1 C1A 1.675(2) . ?
S2 C2A 1.738(2) . ?
S2 C1A 1.746(2) . ?
S3 C4A 1.676(2) . ?
S4 C5A 1.743(2) . ?
S4 C4A 1.748(2) . ?
S5 C7A 1.670(2) . ?
S6 C8A 1.739(2) . ?
S6 C7A 1.742(2) . ?
N1A C1A 1.340(3) . ?
N1A N2A 1.394(2) . ?
N1A B1 1.559(3) . ?
N2A C2A 1.290(3) . ?
N3A C4A 1.346(3) . ?
N3A N4A 1.392(2) . ?
N3A B1 1.555(3) . ?
N4A C5A 1.292(3) . ?
N5A C7A 1.350(3) . ?
N5A N6A 1.390(2) . ?
N5A B1 1.548(3) . ?
N6A C8A 1.292(3) . ?
C2A C3A 1.490(3) . ?
C3A H3AA 1.00(3) . ?
C3A H3AB 0.95(3) . ?
C3A H3AC 0.96(3) . ?
C5A C6A 1.482(3) . ?
C6A H6AA 1.01(3) . ?
C6A H6AB 0.94(3) . ?
C6A H6AC 0.96(3) . ?
C8A C9A 1.485(3) . ?
C9A H9AA 1.01(3) . ?
C9A H9AB 0.93(3) . ?
C9A H9AC 0.91(3) . ?
B1 H1B 1.11(2) . ?
O1S C1S 1.223(3) . ?
N1S C1S 1.342(3) . ?
N1S C3S 1.450(3) . ?
N1S C2S 1.450(3) . ?
C1S H1S 1.01(3) . ?
C2S H2SA 0.93(3) . ?
C2S H2SB 1.00(3) . ?
C2S H2SC 0.96(3) . ?
C3S H3SA 1.03(3) . ?
C3S H3SB 0.97(3) . ?
C3S H3SC 0.97(3) . ?
